data_7132651
loop_
_publ_author_name
'Kuroda, Yusuke'
'Krell, Maya'
'Kurokawa, Kazuma'
'Takasu, Kiyosei'

_publ_section_title
;
 Synthesis of mesoionic triazolones <i>via</i> a formal [3+2]
 cycloaddition between 4-phenyl-1,2,4-triazoline-3,5-dione and alkynes.
;
_journal_issue 13
_journal_name_full 'Chemical communications (Cambridge, England)'
_journal_page_first 1719
_journal_page_last 1722
_journal_paper_doi 10.1039/d3cc05088b
_journal_volume 60
_journal_year 2024
_chemical_formula_moiety 'C17 H13 N3 O2'
_chemical_formula_sum 'C17 H14 N3 O2'
_chemical_formula_weight 292.31
_space_group_crystal_system triclinic
_space_group_IT_number 2
_space_group_name_Hall '-P 1'
_space_group_name_H-M_alt 'P -1'
_atom_sites_solution_hydrogens geom
_atom_sites_solution_primary dual
_audit_creation_date 2021-10-19
_audit_creation_method
;
Olex2 1.2-ac3
(compiled 2017.08.10 svn.r3458 for OlexSys, GUI svn.r5381)
;
_audit_update_record
;
2023-09-04 deposited with the CCDC.	2024-01-15 downloaded from the CCDC.
;
_cell_angle_alpha 102.103(3)
_cell_angle_beta 109.324(3)
_cell_angle_gamma 102.128(3)
_cell_formula_units_Z 2
_cell_length_a 7.1044(2)
_cell_length_b 10.0383(3)
_cell_length_c 10.7169(3)
_cell_measurement_reflns_used 5931
_cell_measurement_temperature 100
_cell_measurement_theta_max 73.3780
_cell_measurement_theta_min 4.5860
_cell_volume 672.07(4)
_computing_cell_refinement 'CrysAlisPro 1.171.39.46e (Rigaku OD, 2018)'
_computing_data_collection 'CrysAlisPro 1.171.39.46e (Rigaku OD, 2018)'
_computing_data_reduction 'CrysAlisPro 1.171.39.46e (Rigaku OD, 2018)'
_computing_molecular_graphics 'Olex2 (Dolomanov et al., 2009)'
_computing_publication_material 'Olex2 (Dolomanov et al., 2009)'
_computing_structure_refinement 'ShelXL (Sheldrick, 2015)'
_computing_structure_solution 'ShelXT (Sheldrick, 2015)'
_diffrn_ambient_temperature 100
_diffrn_detector 'PLATUS 200K area detector'
_diffrn_detector_area_resol_mean 5.811
_diffrn_detector_type 'HPC area detector'
_diffrn_measured_fraction_theta_full 0.982
_diffrn_measured_fraction_theta_max 0.961
_diffrn_measurement_details
;
List of Runs (angles in degrees, time in seconds):

  # Type    Start    End  Width  t~exp~   \w     \q     \k     \f   Frames
#--------------------------------------------------------------------------
  1  \w     23.00  49.00   0.50    0.50    --    5.00  18.00-168.00   52
  2  \w     -8.00  19.00   0.50    0.50    --    5.00  18.00-168.00   54
  3  \w   -179.00-153.00   0.50    1.00    -- -100.90  18.00-168.00   52
  4  \w     17.00  93.00   0.50    0.50    --    5.00  55.00  60.00  152
  5  \w    -83.00  -7.00   0.50    0.50    --    5.00  55.00  60.00  152
  6  \w   -100.00 -57.00   0.50    0.50    --  -47.40  55.00 -30.00   86
  7  \w     10.00  41.00   0.50    0.50    --  -47.40  55.00-180.00   62
  8  \w    -15.00  41.00   0.50    0.50    --  -47.40  55.00 -30.00  112
  9  \w    -71.00 -25.00   0.50    0.50    --  -47.40  18.00-168.00   92
 10  \w     17.00  42.00   0.50    0.50    --  -47.40  55.00 -90.00   50
 11  \w      1.00  40.00   0.50    0.50    --  -47.40  55.00  30.00   78
 12  \w     13.00  41.00   0.50    0.50    --  -47.40  55.00-120.00   56
 13  \w    -42.00 -16.00   0.50    0.50    --  -52.00  55.00 111.48   52
 14  \w      7.00  36.00   0.50    0.50    --  -52.00  55.00 111.48   58
 15  \w     10.00  36.00   0.50    0.50    --  -52.00  55.00 141.16   52
 16  \w     -4.00  22.00   0.50    0.50    --  -64.00  54.00  46.61   52
 17  \w    -11.00  16.00   0.50    0.50    --  -64.00  52.00 138.88   54
 18  \w    -13.00  22.00   0.50    0.50    --  -64.00  53.00-151.67   70
 19  \w    -82.00 -56.00   0.50    0.50    --  -64.00  52.00 138.88   52
 20  \w      0.00  25.00   0.50    0.50    --  -64.00  55.00  89.26   50
 21  \w    -12.00  24.00   0.50    0.50    --  -64.00  55.00  -3.56   72
 22  \w    -15.00  21.00   0.50    0.50    --  -68.00  54.00 -92.90   72
 23  \w    -20.00  21.00   0.50    0.50    --  -68.00  55.00 121.79   82
 24  \w   -137.00-111.00   0.50    0.50    --  -68.00  55.00 121.79   52
 25  \w    -24.00  13.00   0.50    0.50    --  -72.00  55.00-166.80   74
 26  \w     -8.00  17.00   0.50    0.50    --  -72.00  55.00-125.75   50
 27  \w    -52.00 -26.00   0.50    0.50    --  -72.00  54.00 -46.81   52
 28  \w   -114.00 -58.00   0.50    0.50    --  -72.00  54.00 -46.81  112
 29  \w    -21.00  16.00   0.50    0.50    --  -72.00  54.00 -46.81   74
 30  \w   -159.00 -83.00   0.50    0.50    --  -72.00  55.00-125.75  152
 31  \w    -13.00  14.00   0.50    0.50    --  -72.00  54.00  84.50   54
 32  \w    -21.00  13.00   0.50    1.00    --  -76.00  55.00  42.33   68
 33  \w    -98.00 -27.00   0.50    1.00    --  -76.00  55.00  42.33  142
 34  \w    -15.00  11.00   0.50    1.00    --  -76.00  55.00  -5.62   52
 35  \w    -71.00 -26.00   0.50    1.00    -- -100.90  46.00-150.00   90
 36  \w   -182.00 -14.00   0.50    1.00    -- -100.90  52.00 115.88  336
 37  \w    -38.00 -12.00   0.50    1.00    -- -100.90  46.00 150.00   52
 38  \w   -139.00 -12.00   0.50    1.00    -- -100.90  46.00 -90.00  254
 39  \w   -173.00-147.00   0.50    1.00    -- -100.90  46.00 150.00   52
 40  \w    -65.00 -12.00   0.50    1.00    -- -100.90  54.00 -63.15  106
 41  \w   -185.00-160.00   0.50    1.00    -- -100.90  46.00 -90.00   50
 42  \w    -41.00 -16.00   0.50    1.00    -- -100.90  55.00 -23.61   50
 43  \w   -176.00-151.00   0.50    1.00    -- -100.90  55.00 -23.61   50
 44  \w    -77.00 -13.00   0.50    1.00    -- -100.90  37.00-120.00  128
 45  \w    -53.00 -17.00   0.50    1.00    -- -100.90  55.00  93.15   72
 46  \w   -167.00 -84.00   0.50    1.00    -- -100.90  55.00  93.15  166
 47  \w   -186.00-134.00   0.50    1.00    -- -100.90  54.00 -63.15  104
 48  \w   -166.00-140.00   0.50    1.00    -- -100.90  46.00   0.00   52
 49  \w    -54.00 -14.00   0.50    1.00    -- -100.90  54.00  26.80   80
 50  \w    -36.00 -11.00   0.50    1.00    -- -100.90  53.00-117.24   50
 51  \w    -75.00 -12.00   0.50    1.00    -- -100.90  46.00-180.00  126
 52  \w    -55.00 -14.00   0.50    1.00    -- -100.90  53.00-135.62   82
 53  \w   -181.00-155.00   0.50    1.00    -- -100.90  53.00-117.24   52
 54  \w    -37.00 -12.00   0.50    1.00    -- -100.90  46.00  60.00   50
 55  \w    -91.00 -43.00   0.50    1.00    -- -100.90  46.00  60.00   96
 56  \w   -117.00 -20.00   0.50    1.00    -- -100.90  28.00 150.00  194
 57  \w   -188.00 -70.00   0.50    1.00    -- -100.90  53.00-135.62  236
 58  \w    -38.00 -12.00   0.50    1.00    -- -100.90  46.00 120.00   52
 59  \w   -156.00 -11.00   0.50    1.00    -- -100.90  55.00 -15.13  290
 60  \w   -153.00 -19.00   0.50    1.00    -- -100.90  55.00  49.56  268
 61  \w    -89.00 -64.00   0.50    1.00    -- -100.90  46.00 120.00   50
 62  \w    -65.00 -13.00   0.50    1.00    -- -100.90  37.00 -60.00  104
 63  \w   -121.00 -69.00   0.50    1.00    -- -100.90  37.00 -60.00  104
 64  \w   -181.00-156.00   0.50    1.00    -- -100.90  55.00  49.56   50
 65  \w   -102.00 -12.00   0.50    1.00    -- -100.90  46.00   0.00  180
 66  \w   -134.00 -81.00   0.50    1.00    -- -100.90  18.00-168.00  106
;
_diffrn_measurement_device 'four-circle diffractometer'
_diffrn_measurement_device_type 'Rigaku XtaLAB P200'
_diffrn_measurement_method '\w scans'
_diffrn_orient_matrix_type 'CrysAlisPro convention (1999,Acta A55,543-557)'
_diffrn_orient_matrix_UB_11 -0.2143325000
_diffrn_orient_matrix_UB_12 -0.0471414000
_diffrn_orient_matrix_UB_13 0.0095240000
_diffrn_orient_matrix_UB_21 -0.0079779000
_diffrn_orient_matrix_UB_22 -0.1576878000
_diffrn_orient_matrix_UB_23 -0.0475207000
_diffrn_orient_matrix_UB_31 0.1101636000
_diffrn_orient_matrix_UB_32 0.0060486000
_diffrn_orient_matrix_UB_33 0.1523012000
_diffrn_radiation_monochromator 'multi-layer mirror optics'
_diffrn_radiation_probe x-ray
_diffrn_radiation_type CuK\a
_diffrn_radiation_wavelength 1.54184
_diffrn_reflns_av_R_equivalents 0.0385
_diffrn_reflns_av_unetI/netI 0.0281
_diffrn_reflns_Laue_measured_fraction_full 0.982
_diffrn_reflns_Laue_measured_fraction_max 0.961
_diffrn_reflns_limit_h_max 8
_diffrn_reflns_limit_h_min -8
_diffrn_reflns_limit_k_max 12
_diffrn_reflns_limit_k_min -12
_diffrn_reflns_limit_l_max 13
_diffrn_reflns_limit_l_min -12
_diffrn_reflns_number 13502
_diffrn_reflns_point_group_measured_fraction_full 0.982
_diffrn_reflns_point_group_measured_fraction_max 0.961
_diffrn_reflns_theta_full 67.684
_diffrn_reflns_theta_max 73.690
_diffrn_reflns_theta_min 4.587
_diffrn_source 'rotating anode X-ray generator'
_diffrn_source_type micromax007
_exptl_absorpt_coefficient_mu 0.793
_exptl_absorpt_correction_T_max 1.00000
_exptl_absorpt_correction_T_min 0.83615
_exptl_absorpt_correction_type multi-scan
_exptl_absorpt_process_details
;
CrysAlisPro 1.171.39.46e (Rigaku Oxford Diffraction, 2018)
Empirical absorption correction using spherical harmonics,
 implemented in SCALE3 ABSPACK scaling algorithm.
;
_exptl_crystal_colour 'clear light colourless'
_exptl_crystal_colour_lustre clear
_exptl_crystal_colour_modifier light
_exptl_crystal_colour_primary colourless
_exptl_crystal_density_diffrn 1.444
_exptl_crystal_description prism
_exptl_crystal_F_000 306
_exptl_crystal_size_max 0.14
_exptl_crystal_size_mid 0.06
_exptl_crystal_size_min 0.02
_refine_diff_density_max 0.191
_refine_diff_density_min -0.282
_refine_diff_density_rms 0.048
_refine_ls_extinction_method none
_refine_ls_goodness_of_fit_ref 1.036
_refine_ls_hydrogen_treatment constr
_refine_ls_matrix_type full
_refine_ls_number_parameters 200
_refine_ls_number_reflns 2613
_refine_ls_number_restraints 0
_refine_ls_restrained_S_all 1.036
_refine_ls_R_factor_all 0.0404
_refine_ls_R_factor_gt 0.0373
_refine_ls_shift/su_max 0.000
_refine_ls_shift/su_mean 0.000
_refine_ls_structure_factor_coef Fsqd
_refine_ls_weighting_details 'w=1/[\s^2^(Fo^2^)+(0.0550P)^2^+0.2280P] where P=(Fo^2^+2Fc^2^)/3'
_refine_ls_weighting_scheme calc
_refine_ls_wR_factor_gt 0.0983
_refine_ls_wR_factor_ref 0.1004
_reflns_Friedel_coverage 0.000
_reflns_number_gt 2402
_reflns_number_total 2613
_reflns_threshold_expression 'I > 2\s(I)'
_cod_data_source_file d3cc05088b2.cif
_cod_data_source_block kuroda211013
_cod_depositor_comments 'Adding full bibliography for 7132651.cif.'
_cod_database_code 7132651
_shelx_shelxl_version_number 2018/1
_chemical_oxdiff_formula 'C H N O'
_chemical_oxdiff_usercomment -173
_shelx_space_group_comment
;
The symmetry employed for this shelxl refinement is uniquely defined
by the following loop, which should always be used as a source of
symmetry information in preference to the above space-group names.
They are only intended as comments.
;
_reflns_odcompleteness_completeness 98.25
_reflns_odcompleteness_iscentric 1
_reflns_odcompleteness_theta 68.13
_olex2_refinement_description
;
1. Fixed Uiso
 At 1.2 times of:
  All C(H) groups
 At 1.5 times of:
  All C(H,H,H) groups
2.a Aromatic/amide H refined with riding coordinates:
 C00C(H00C), C00D(H00D), C00E(H00E), C00F(H00F), C00G(H00G), C00H(H00H),
 C00I(H00I), C00J(H00J), C00K(H00K), C00L(H00L)
2.b Idealised Me refined as rotating group:
 C00M(H00A,H00B,H00M)
;
_olex2_submission_special_instructions 'No special instructions were received'
_oxdiff_exptl_absorpt_empirical_details
;
Empirical correction (ABSPACK) includes:
- Absorption correction using spherical harmonics
- Frame scaling
;
_oxdiff_exptl_absorpt_empirical_full_max 1.214
_oxdiff_exptl_absorpt_empirical_full_min 0.816

loop_
_space_group_symop_operation_xyz
'x, y, z'
'-x, -y, -z'

loop_
_atom_site_label
_atom_site_type_symbol
_atom_site_fract_x
_atom_site_fract_y
_atom_site_fract_z
_atom_site_U_iso_or_equiv
_atom_site_adp_type
_atom_site_occupancy
_atom_site_site_symmetry_order
_atom_site_calc_flag
_atom_site_refinement_flags_posn
_atom_site_refinement_flags_adp
_atom_site_refinement_flags_occupancy
_atom_site_disorder_assembly
_atom_site_disorder_group
O001 O 0.55301(13) 0.53436(9) 0.28882(9) 0.0195(2) Uani 1 1 d . . . . .
O002 O 0.22757(15) 0.65522(10) -0.11156(9) 0.0253(2) Uani 1 1 d . . . . .
N003 N 0.29768(16) 0.43351(11) 0.08428(11) 0.0190(2) Uani 1 1 d . . . . .
N004 N 0.44312(16) 0.65546(11) 0.11106(11) 0.0193(2) Uani 1 1 d . . . . .
N005 N 0.18264(16) 0.44952(11) -0.04226(11) 0.0211(2) Uani 1 1 d . . . . .
C006 C 0.54916(19) 0.34785(13) 0.39965(13) 0.0188(3) Uani 1 1 d . . . . .
C007 C 0.45629(19) 0.39028(13) 0.27708(13) 0.0189(3) Uani 1 1 d . . . . .
C008 C 0.44506(19) 0.55025(13) 0.16897(13) 0.0191(3) Uani 1 1 d . . . . .
C009 C 0.29812(19) 0.32669(13) 0.14991(13) 0.0192(3) Uani 1 1 d . . . . .
C00A C 0.58029(19) 0.79795(13) 0.16952(13) 0.0190(3) Uani 1 1 d . . . . .
C00B C 0.27026(19) 0.58766(13) -0.02803(13) 0.0199(3) Uani 1 1 d . . . . .
C00C C 0.5089(2) 0.90986(14) 0.13566(14) 0.0223(3) Uani 1 1 d . . . . .
H00C H 0.372605 0.891738 0.073161 0.027 Uiso 1 1 calc R . . . .
C00D C 0.7456(2) 0.43189(13) 0.50071(14) 0.0220(3) Uani 1 1 d . . . . .
H00D H 0.816597 0.514176 0.488760 0.026 Uiso 1 1 calc R . . . .
C00E C 0.9152(2) 0.96365(14) 0.32343(14) 0.0233(3) Uani 1 1 d . . . . .
H00E H 1.051040 0.982108 0.386728 0.028 Uiso 1 1 calc R . . . .
C00F C 0.4439(2) 0.22554(13) 0.42069(14) 0.0220(3) Uani 1 1 d . . . . .
H00F H 0.312045 0.169402 0.355264 0.026 Uiso 1 1 calc R . . . .
C00G C 0.8359(2) 0.39366(14) 0.61880(14) 0.0243(3) Uani 1 1 d . . . . .
H00G H 0.966694 0.450379 0.685382 0.029 Uiso 1 1 calc R . . . .
C00H C 0.7845(2) 0.82425(14) 0.26277(13) 0.0213(3) Uani 1 1 d . . . . .
H00H H 0.832367 0.749094 0.283968 0.026 Uiso 1 1 calc R . . . .
C00I C 0.5351(2) 0.18753(14) 0.53846(14) 0.0237(3) Uani 1 1 d . . . . .
H00I H 0.464458 0.105662 0.551182 0.028 Uiso 1 1 calc R . . . .
C00J C 0.7315(2) 0.27107(14) 0.63765(14) 0.0241(3) Uani 1 1 d . . . . .
H00J H 0.792600 0.244915 0.716217 0.029 Uiso 1 1 calc R . . . .
C00K C 0.6433(2) 1.04873(14) 0.19616(14) 0.0243(3) Uani 1 1 d . . . . .
H00K H 0.597191 1.123815 0.173035 0.029 Uiso 1 1 calc R . . . .
C00L C 0.8457(2) 1.07632(14) 0.29087(14) 0.0248(3) Uani 1 1 d . . . . .
H00L H 0.934480 1.169678 0.332316 0.030 Uiso 1 1 calc R . . . .
C00M C 0.1464(2) 0.18116(14) 0.07840(14) 0.0235(3) Uani 1 1 d . . . . .
H00A H 0.015942 0.180688 0.086934 0.035 Uiso 1 1 calc GR . . . .
H00B H 0.200914 0.114193 0.120002 0.035 Uiso 1 1 calc GR . . . .
H00M H 0.124211 0.154537 -0.017960 0.035 Uiso 1 1 calc GR . . . .

loop_
_atom_site_aniso_label
_atom_site_aniso_U_11
_atom_site_aniso_U_22
_atom_site_aniso_U_33
_atom_site_aniso_U_23
_atom_site_aniso_U_13
_atom_site_aniso_U_12
O001 0.0202(4) 0.0182(4) 0.0172(5) 0.0074(3) 0.0030(4) 0.0051(3)
O002 0.0290(5) 0.0259(5) 0.0178(5) 0.0101(4) 0.0030(4) 0.0085(4)
N003 0.0197(5) 0.0193(5) 0.0154(5) 0.0063(4) 0.0033(4) 0.0054(4)
N004 0.0202(5) 0.0195(5) 0.0164(6) 0.0066(4) 0.0040(4) 0.0063(4)
N005 0.0218(5) 0.0238(5) 0.0156(6) 0.0082(4) 0.0029(4) 0.0080(4)
C006 0.0203(6) 0.0204(6) 0.0171(6) 0.0066(5) 0.0068(5) 0.0087(5)
C007 0.0196(6) 0.0165(6) 0.0207(7) 0.0064(5) 0.0074(5) 0.0056(5)
C008 0.0191(6) 0.0202(6) 0.0164(6) 0.0066(5) 0.0043(5) 0.0062(5)
C009 0.0204(6) 0.0195(6) 0.0193(6) 0.0080(5) 0.0077(5) 0.0075(5)
C00A 0.0215(6) 0.0192(6) 0.0162(6) 0.0060(5) 0.0072(5) 0.0056(5)
C00B 0.0195(6) 0.0228(6) 0.0162(6) 0.0056(5) 0.0047(5) 0.0077(5)
C00C 0.0227(6) 0.0248(6) 0.0195(7) 0.0086(5) 0.0063(5) 0.0092(5)
C00D 0.0212(6) 0.0220(6) 0.0218(7) 0.0081(5) 0.0068(5) 0.0056(5)
C00E 0.0209(6) 0.0272(7) 0.0193(7) 0.0077(5) 0.0055(5) 0.0053(5)
C00F 0.0225(6) 0.0209(6) 0.0217(7) 0.0062(5) 0.0078(5) 0.0063(5)
C00G 0.0202(6) 0.0297(7) 0.0208(7) 0.0082(5) 0.0041(5) 0.0090(5)
C00H 0.0227(6) 0.0232(6) 0.0199(7) 0.0091(5) 0.0079(5) 0.0085(5)
C00I 0.0293(7) 0.0223(6) 0.0251(7) 0.0106(5) 0.0134(6) 0.0112(5)
C00J 0.0285(7) 0.0298(7) 0.0209(7) 0.0129(5) 0.0105(5) 0.0163(5)
C00K 0.0319(7) 0.0218(6) 0.0235(7) 0.0097(5) 0.0122(6) 0.0115(5)
C00L 0.0283(7) 0.0207(6) 0.0229(7) 0.0050(5) 0.0104(6) 0.0030(5)
C00M 0.0238(6) 0.0220(6) 0.0198(7) 0.0060(5) 0.0048(5) 0.0036(5)

loop_
_atom_type_symbol
_atom_type_description
_atom_type_scat_dispersion_real
_atom_type_scat_dispersion_imag
_atom_type_scat_source
C C 0.0181 0.0091 'International Tables Vol C Tables 4.2.6.8 and 6.1.1.4'
H H 0.0000 0.0000 'International Tables Vol C Tables 4.2.6.8 and 6.1.1.4'
N N 0.0311 0.0180 'International Tables Vol C Tables 4.2.6.8 and 6.1.1.4'
O O 0.0492 0.0322 'International Tables Vol C Tables 4.2.6.8 and 6.1.1.4'

loop_
_geom_angle_atom_site_label_1
_geom_angle_atom_site_label_2
_geom_angle_atom_site_label_3
_geom_angle
_geom_angle_site_symmetry_1
_geom_angle_site_symmetry_3
_geom_angle_publ_flag
C008 O001 C007 104.18(9) . . ?
N005 N003 C009 137.93(10) . . ?
C008 N003 N005 113.11(10) . . ?
C008 N003 C009 108.94(11) . . ?
C008 N004 C00A 127.23(11) . . ?
C008 N004 C00B 103.92(10) . . ?
C00A N004 C00B 128.83(10) . . ?
C00B N005 N003 103.34(10) . . ?
C00D C006 C007 119.85(11) . . ?
C00D C006 C00F 118.70(12) . . ?
C00F C006 C007 121.43(11) . . ?
O001 C007 C006 114.18(10) . . ?
C009 C007 O001 109.50(10) . . ?
C009 C007 C006 136.32(11) . . ?
O001 C008 N004 136.98(11) . . ?
N003 C008 O001 112.76(11) . . ?
N003 C008 N004 110.24(11) . . ?
N003 C009 C00M 121.19(11) . . ?
C007 C009 N003 104.60(10) . . ?
C007 C009 C00M 134.21(12) . . ?
C00C C00A N004 120.02(11) . . ?
C00C C00A C00H 120.66(11) . . ?
C00H C00A N004 119.30(11) . . ?
O002 C00B N004 121.23(11) . . ?
O002 C00B N005 129.37(12) . . ?
N005 C00B N004 109.38(10) . . ?
C00A C00C H00C 120.3 . . ?
C00K C00C C00A 119.32(12) . . ?
C00K C00C H00C 120.3 . . ?
C006 C00D H00D 119.7 . . ?
C00G C00D C006 120.64(12) . . ?
C00G C00D H00D 119.7 . . ?
C00H C00E H00E 119.6 . . ?
C00H C00E C00L 120.77(12) . . ?
C00L C00E H00E 119.6 . . ?
C006 C00F H00F 119.8 . . ?
C00I C00F C006 120.42(12) . . ?
C00I C00F H00F 119.8 . . ?
C00D C00G H00G 119.9 . . ?
C00J C00G C00D 120.16(12) . . ?
C00J C00G H00G 119.9 . . ?
C00A C00H H00H 120.4 . . ?
C00E C00H C00A 119.15(12) . . ?
C00E C00H H00H 120.4 . . ?
C00F C00I H00I 119.8 . . ?
C00F C00I C00J 120.40(12) . . ?
C00J C00I H00I 119.8 . . ?
C00G C00J C00I 119.65(12) . . ?
C00G C00J H00J 120.2 . . ?
C00I C00J H00J 120.2 . . ?
C00C C00K H00K 119.8 . . ?
C00L C00K C00C 120.48(12) . . ?
C00L C00K H00K 119.8 . . ?
C00E C00L H00L 120.2 . . ?
C00K C00L C00E 119.61(12) . . ?
C00K C00L H00L 120.2 . . ?
C009 C00M H00A 109.5 . . ?
C009 C00M H00B 109.5 . . ?
C009 C00M H00M 109.5 . . ?
H00A C00M H00B 109.5 . . ?
H00A C00M H00M 109.5 . . ?
H00B C00M H00M 109.5 . . ?

loop_
_geom_bond_atom_site_label_1
_geom_bond_atom_site_label_2
_geom_bond_distance
_geom_bond_site_symmetry_2
_geom_bond_publ_flag
O001 C007 1.4244(14) . ?
O001 C008 1.3224(16) . ?
O002 C00B 1.2307(16) . ?
N003 N005 1.3950(15) . ?
N003 C008 1.3049(17) . ?
N003 C009 1.4003(15) . ?
N004 C008 1.3328(16) . ?
N004 C00A 1.4222(16) . ?
N004 C00B 1.4849(16) . ?
N005 C00B 1.3488(16) . ?
C006 C007 1.4565(18) . ?
C006 C00D 1.3981(18) . ?
C006 C00F 1.3997(17) . ?
C007 C009 1.3594(18) . ?
C009 C00M 1.4851(17) . ?
C00A C00C 1.3926(18) . ?
C00A C00H 1.3936(17) . ?
C00C H00C 0.9300 . ?
C00C C00K 1.3882(18) . ?
C00D H00D 0.9300 . ?
C00D C00G 1.3894(19) . ?
C00E H00E 0.9300 . ?
C00E C00H 1.3842(18) . ?
C00E C00L 1.3894(19) . ?
C00F H00F 0.9300 . ?
C00F C00I 1.3867(19) . ?
C00G H00G 0.9300 . ?
C00G C00J 1.3876(19) . ?
C00H H00H 0.9300 . ?
C00I H00I 0.9300 . ?
C00I C00J 1.3903(19) . ?
C00J H00J 0.9300 . ?
C00K H00K 0.9300 . ?
C00K C00L 1.3874(19) . ?
C00L H00L 0.9300 . ?
C00M H00A 0.9600 . ?
C00M H00B 0.9600 . ?
C00M H00M 0.9600 . ?
